data_1568381
loop_
_publ_author_name
'Das, Saikat'
'Kondoh, Azusa'
'Terada, Masahiro'

_publ_section_title
;
 Enantioselective direct Michael addition of cyanohydrin ether derivatives
 to enones catalyzed by chiral bis(guanidino)iminophosphorane
 organosuperbase.
;
_journal_issue 12
_journal_name_full 'Chemical science'
_journal_page_first 3154
_journal_page_last 3159
_journal_paper_doi 10.1039/d2sc07065k
_journal_volume 14
_journal_year 2023
_chemical_absolute_configuration ad
_chemical_formula_sum 'C34 H26 Cl N O2'
_chemical_formula_weight 516.01
_space_group_crystal_system monoclinic
_space_group_IT_number 4
_space_group_name_Hall 'P 2yb'
_space_group_name_H-M_alt 'P 1 21 1'
_atom_sites_solution_hydrogens geom
_audit_creation_method SHELXL-2018/3
_audit_update_record
;
2021-04-08 deposited with the CCDC.	2023-01-30 downloaded from the CCDC.
;
_cell_angle_alpha 90
_cell_angle_beta 92.638(3)
_cell_angle_gamma 90
_cell_formula_units_Z 4
_cell_length_a 7.2214(5)
_cell_length_b 28.506(2)
_cell_length_c 13.0812(9)
_cell_measurement_reflns_used 9888
_cell_measurement_temperature 100.0(5)
_cell_measurement_theta_max 26.15
_cell_measurement_theta_min 2.65
_cell_volume 2690.0(3)
_computing_cell_refinement 'SAINT V8.40B (Bruker AXS Inc., 2017)'
_computing_data_collection 'Bruker Instrument Service V6.2.14 (Bruker AXS Inc., 2018)'
_computing_data_reduction 'SAINT V8.40B (Bruker AXS Inc., 2017)'
_computing_molecular_graphics 'shelXle (C.B. Huebschle)'
_computing_publication_material 'APEX3 software package (Bruker AXS Inc., 2018)'
_computing_structure_refinement 'SHELXL-2018 (Sheldrick, 2018)'
_computing_structure_solution 'SHELXT (Sheldrick, 2014)'
_diffrn_ambient_temperature 100.0(5)
_diffrn_detector_area_resol_mean 7.37
_diffrn_measured_fraction_theta_full 0.993
_diffrn_measured_fraction_theta_max 0.989
_diffrn_measurement_device_type 'Bruker D8 goniometer'
_diffrn_measurement_method 'phi and omega scans'
_diffrn_radiation_monochromator 'Incoatec Helios multilayer confocal mirror'
_diffrn_radiation_source 'micro focus sealed tube'
_diffrn_radiation_type MoK\a
_diffrn_radiation_wavelength 0.71073
_diffrn_reflns_av_R_equivalents 0.0542
_diffrn_reflns_av_unetI/netI 0.0490
_diffrn_reflns_Laue_measured_fraction_full 0.993
_diffrn_reflns_Laue_measured_fraction_max 0.989
_diffrn_reflns_limit_h_max 9
_diffrn_reflns_limit_h_min -9
_diffrn_reflns_limit_k_max 35
_diffrn_reflns_limit_k_min -32
_diffrn_reflns_limit_l_max 16
_diffrn_reflns_limit_l_min -16
_diffrn_reflns_number 38258
_diffrn_reflns_point_group_measured_fraction_full 0.953
_diffrn_reflns_point_group_measured_fraction_max 0.929
_diffrn_reflns_theta_full 25.242
_diffrn_reflns_theta_max 26.414
_diffrn_reflns_theta_min 2.114
_exptl_absorpt_coefficient_mu 0.174
_exptl_absorpt_correction_T_max 0.976
_exptl_absorpt_correction_T_min 0.87
_exptl_absorpt_correction_type multi-scan
_exptl_absorpt_process_details
;
SADABS Sheldrick 1996
;
_exptl_crystal_colour colorless
_exptl_crystal_density_diffrn 1.274
_exptl_crystal_description block
_exptl_crystal_F_000 1080
_exptl_crystal_size_max 0.521
_exptl_crystal_size_mid 0.282
_exptl_crystal_size_min 0.138
_refine_diff_density_max 0.933
_refine_diff_density_min -0.366
_refine_diff_density_rms 0.086
_refine_ls_abs_structure_details
;
 Flack x determined using 3961 quotients [(I+)-(I-)]/[(I+)+(I-)]
 (Parsons, Flack and Wagner, Acta Cryst. B69 (2013) 249-259).
;
_refine_ls_abs_structure_Flack 0.12(2)
_refine_ls_extinction_method none
_refine_ls_goodness_of_fit_ref 1.073
_refine_ls_hydrogen_treatment constr
_refine_ls_matrix_type full
_refine_ls_number_parameters 685
_refine_ls_number_reflns 10240
_refine_ls_number_restraints 1
_refine_ls_restrained_S_all 1.073
_refine_ls_R_factor_all 0.0705
_refine_ls_R_factor_gt 0.0681
_refine_ls_shift/su_max 0.000
_refine_ls_shift/su_mean 0.000
_refine_ls_structure_factor_coef Fsqd
_refine_ls_weighting_details 'w=1/[\s^2^(Fo^2^)+(0.0899P)^2^+3.9221P] where P=(Fo^2^+2Fc^2^)/3'
_refine_ls_weighting_scheme calc
_refine_ls_wR_factor_gt 0.1756
_refine_ls_wR_factor_ref 0.1777
_reflns_Friedel_coverage 0.840
_reflns_Friedel_fraction_full 0.910
_reflns_Friedel_fraction_max 0.866
_reflns_number_gt 9767
_reflns_number_total 10240
_reflns_threshold_expression 'I > 2\s(I)'
_cod_data_source_file d2sc07065k2.cif
_cod_data_source_block p21_a
_cod_depositor_comments 'Adding full bibliography for 1568381.cif.'
_cod_original_sg_symbol_H-M 'P 21'
_cod_database_code 1568381
_shelx_shelxl_version_number 2018/3
_shelx_space_group_comment
;
The symmetry employed for this shelxl refinement is uniquely defined
by the following loop, which should always be used as a source of
symmetry information in preference to the above space-group names.
They are only intended as comments.
;
_shelx_estimated_absorpt_t_min 0.915
_shelx_estimated_absorpt_t_max 0.976

loop_
_space_group_symop_operation_xyz
'x, y, z'
'-x, y+1/2, -z'

loop_
_atom_site_label
_atom_site_type_symbol
_atom_site_fract_x
_atom_site_fract_y
_atom_site_fract_z
_atom_site_U_iso_or_equiv
_atom_site_adp_type
_atom_site_occupancy
_atom_site_site_symmetry_order
_atom_site_calc_flag
_atom_site_refinement_flags_posn
_atom_site_refinement_flags_adp
_atom_site_refinement_flags_occupancy
_atom_site_disorder_assembly
_atom_site_disorder_group
Cl01 Cl 0.2225(2) 0.27817(5) -0.09382(14) 0.0412(4) Uani 1 1 d . . . . .
Cl02 Cl 0.6388(3) 0.72633(5) 0.55055(12) 0.0413(4) Uani 1 1 d . . . . .
O003 O 0.2977(5) 0.51283(12) 0.0650(3) 0.0173(7) Uani 1 1 d . . . . .
O004 O 0.8140(5) 0.48225(12) 0.4365(3) 0.0191(7) Uani 1 1 d . . . . .
O005 O 0.4113(5) 0.50591(13) 0.4391(3) 0.0247(9) Uani 1 1 d . . . . .
O006 O -0.1036(5) 0.48248(13) 0.0616(3) 0.0263(9) Uani 1 1 d . . . . .
N007 N 1.0710(7) 0.47960(18) 0.6530(4) 0.0275(11) Uani 1 1 d . . . . .
C008 C 0.2983(7) 0.55209(17) -0.0019(4) 0.0161(10) Uani 1 1 d . . . . .
N009 N 0.5007(8) 0.52715(19) -0.1562(4) 0.0322(12) Uani 1 1 d . . . . .
C00A C 0.9682(7) 0.46367(18) 0.5933(4) 0.0208(11) Uani 1 1 d . . . . .
C00B C 0.3219(7) 0.60749(18) 0.1467(4) 0.0181(10) Uani 1 1 d . . . . .
H00B H 0.253998 0.585290 0.184123 0.022 Uiso 1 1 calc R U . . .
C00C C 0.9013(7) 0.39991(17) 0.4687(4) 0.0172(10) Uani 1 1 d . . . . .
C00D C 0.8538(7) 0.60113(19) 0.2268(4) 0.0217(11) Uani 1 1 d . . . . .
H00D H 0.786419 0.608777 0.164966 0.026 Uiso 1 1 calc R U . . .
C00E C 0.8260(8) 0.38478(19) 0.3741(4) 0.0222(11) Uani 1 1 d . . . . .
H00E H 0.747424 0.405045 0.334143 0.027 Uiso 1 1 calc R U . . .
C00F C 0.5139(7) 0.36619(19) 0.1284(4) 0.0189(10) Uani 1 1 d . . . . .
C00G C 0.4575(7) 0.44942(18) 0.1473(4) 0.0195(11) Uani 1 1 d . . . . .
C00H C 0.5410(7) 0.57111(19) 0.5260(4) 0.0202(11) Uani 1 1 d . . . . .
C00I C 0.3764(7) 0.59653(17) 0.0487(4) 0.0167(10) Uani 1 1 d . . . . .
C00J C 0.4996(7) 0.51976(18) 0.5135(4) 0.0184(10) Uani 1 1 d . . . . .
C00K C 0.3666(8) 0.65068(19) 0.1898(4) 0.0235(11) Uani 1 1 d . . . . .
H00K H 0.326999 0.658302 0.256026 0.028 Uiso 1 1 calc R U . . .
C00L C 0.9670(7) 0.54315(19) 0.3498(4) 0.0189(10) Uani 1 1 d . . . . .
C00M C 0.5661(7) 0.48625(18) 0.5979(4) 0.0204(11) Uani 1 1 d . . . . .
H00A H 0.462669 0.479438 0.642755 0.025 Uiso 1 1 calc R U . . .
H00C H 0.666663 0.501336 0.640165 0.025 Uiso 1 1 calc R U . . .
C00N C 0.4134(8) 0.53899(18) -0.0903(4) 0.0223(11) Uani 1 1 d . . . . .
C00O C 0.8324(7) 0.44610(17) 0.5115(4) 0.0164(10) Uani 1 1 d . . . . .
C00P C 1.0317(7) 0.62583(19) 0.3814(4) 0.0204(11) Uani 1 1 d . . . . .
C00Q C 0.6377(7) 0.44015(17) 0.5537(4) 0.0166(10) Uani 1 1 d . . . . .
H00Q H 0.551730 0.431627 0.494510 0.020 Uiso 1 1 calc R U . . .
C00R C 0.0929(7) 0.55907(17) -0.0367(4) 0.0171(10) Uani 1 1 d . . . . .
H00R H 0.022566 0.563998 0.026521 0.020 Uiso 1 1 calc R U . . .
C00S C 1.0428(7) 0.57794(19) 0.4105(4) 0.0201(11) Uani 1 1 d . . . . .
H00S H 1.104424 0.569798 0.473796 0.024 Uiso 1 1 calc R U . . .
C00T C 0.5307(7) 0.41312(19) 0.0948(4) 0.0211(11) Uani 1 1 d . . . . .
H00T H 0.594433 0.419435 0.034341 0.025 Uiso 1 1 calc R U . . .
C00U C 0.5931(8) 0.32834(19) 0.0763(4) 0.0251(12) Uani 1 1 d . . . . .
H00U H 0.658641 0.334214 0.016323 0.030 Uiso 1 1 calc R U . . .
C00V C 0.5475(7) 0.59868(18) 0.4384(4) 0.0207(11) Uani 1 1 d . . . . .
H00V H 0.527864 0.584596 0.372959 0.025 Uiso 1 1 calc R U . . .
C00W C 0.4816(8) 0.62839(18) -0.0032(4) 0.0214(11) Uani 1 1 d . . . . .
H00W H 0.523406 0.620681 -0.068878 0.026 Uiso 1 1 calc R U . . .
C00X C 0.0129(8) 0.6446(2) -0.0561(5) 0.0277(12) Uani 1 1 d . . . . .
H00X H -0.004258 0.645351 0.015497 0.033 Uiso 1 1 calc R U . . .
C00Y C 0.4738(8) 0.49922(19) 0.1109(5) 0.0249(12) Uani 1 1 d . . . . .
H00F H 0.507927 0.520110 0.169213 0.030 Uiso 1 1 calc R U . . .
H00G H 0.571070 0.501571 0.060203 0.030 Uiso 1 1 calc R U . . .
C00Z C 0.0783(8) 0.3465(2) 0.0204(5) 0.0275(13) Uani 1 1 d . . . . .
H00Z H 0.056115 0.322544 0.068813 0.033 Uiso 1 1 calc R U . . .
C010 C 0.5822(7) 0.64633(19) 0.4454(4) 0.0210(11) Uani 1 1 d . . . . .
H010 H 0.591797 0.665018 0.385778 0.025 Uiso 1 1 calc R U . . .
C011 C 0.6343(7) 0.39957(18) 0.6297(4) 0.0188(10) Uani 1 1 d . . . . .
C012 C 0.7089(8) 0.3664(2) 0.7962(4) 0.0279(12) Uani 1 1 d . . . . .
H012 H 0.755774 0.370270 0.864760 0.033 Uiso 1 1 calc R U . . .
C013 C 1.0189(8) 0.37060(19) 0.5249(4) 0.0215(11) Uani 1 1 d . . . . .
H013 H 1.072798 0.381116 0.588470 0.026 Uiso 1 1 calc R U . . .
C014 C 0.7014(8) 0.4046(2) 0.7306(4) 0.0244(11) Uani 1 1 d . . . . .
H014 H 0.742502 0.434456 0.754671 0.029 Uiso 1 1 calc R U . . .
C015 C 0.0641(8) 0.60261(19) -0.1025(4) 0.0226(11) Uani 1 1 d . . . . .
C016 C 0.4004(9) 0.3102(2) 0.2513(5) 0.0310(13) Uani 1 1 d . . . . .
H016 H 0.333826 0.303493 0.310575 0.037 Uiso 1 1 calc R U . . .
C017 C 0.3393(8) 0.3950(2) 0.2702(4) 0.0237(11) Uani 1 1 d . . . . .
H017 H 0.272031 0.389276 0.329645 0.028 Uiso 1 1 calc R U . . .
C018 C 0.4159(7) 0.35695(18) 0.2180(4) 0.0201(11) Uani 1 1 d . . . . .
C019 C 0.4689(8) 0.68273(19) 0.1364(5) 0.0248(12) Uani 1 1 d . . . . .
H019 H 0.499428 0.712350 0.165861 0.030 Uiso 1 1 calc R U . . .
C01A C 0.0245(8) 0.39235(19) 0.0380(5) 0.0253(12) Uani 1 1 d . . . . .
H01A H -0.036097 0.400019 0.098719 0.030 Uiso 1 1 calc R U . . .
C01B C 0.5787(9) 0.3178(2) 0.6628(5) 0.0303(13) Uani 1 1 d . . . . .
H01B H 0.535521 0.288017 0.639352 0.036 Uiso 1 1 calc R U . . .
C01C C 0.9788(7) 0.49287(18) 0.3826(4) 0.0205(11) Uani 1 1 d . . . . .
H01C H 0.986788 0.472211 0.322157 0.025 Uiso 1 1 calc R U . . .
H01D H 1.090555 0.487827 0.428006 0.025 Uiso 1 1 calc R U . . .
C01D C 0.9358(7) 0.63745(18) 0.2878(4) 0.0206(11) Uani 1 1 d . . . . .
C01E C -0.0132(7) 0.47556(19) -0.0136(4) 0.0200(11) Uani 1 1 d . . . . .
C01F C 0.9804(8) 0.31061(19) 0.3971(5) 0.0274(12) Uani 1 1 d . . . . .
H01F H 1.005068 0.279760 0.373834 0.033 Uiso 1 1 calc R U . . .
C01G C 0.5265(8) 0.67161(18) 0.0402(5) 0.0252(12) Uani 1 1 d . . . . .
H01G H 0.597074 0.693558 0.003655 0.030 Uiso 1 1 calc R U . . .
C01H C 0.6024(9) 0.66588(19) 0.5420(5) 0.0273(13) Uani 1 1 d . . . . .
C01I C 0.3601(8) 0.4404(2) 0.2366(4) 0.0229(11) Uani 1 1 d . . . . .
H01I H 0.309044 0.465700 0.273380 0.027 Uiso 1 1 calc R U . . .
C01J C 0.1642(9) 0.33643(19) -0.0683(5) 0.0294(14) Uani 1 1 d . . . . .
C01K C 0.8710(7) 0.55533(18) 0.2561(4) 0.0205(11) Uani 1 1 d . . . . .
H01K H 0.818366 0.531341 0.213564 0.025 Uiso 1 1 calc R U . . .
C01L C 0.8658(8) 0.3401(2) 0.3383(5) 0.0269(12) Uani 1 1 d . . . . .
H01L H 0.814770 0.329845 0.273940 0.032 Uiso 1 1 calc R U . . .
C01M C 1.0594(8) 0.32615(19) 0.4901(5) 0.0265(12) Uani 1 1 d . . . . .
H01M H 1.140686 0.306301 0.529468 0.032 Uiso 1 1 calc R U . . .
C01N C 1.1139(8) 0.6620(2) 0.4415(4) 0.0267(12) Uani 1 1 d . . . . .
H01N H 1.178517 0.654349 0.504208 0.032 Uiso 1 1 calc R U . . .
C01O C 0.0129(8) 0.51481(18) -0.0895(4) 0.0233(12) Uani 1 1 d . . . . .
H01E H -0.108000 0.522464 -0.124321 0.028 Uiso 1 1 calc R U . . .
H01H H 0.097757 0.504215 -0.142176 0.028 Uiso 1 1 calc R U . . .
C01P C 0.5714(8) 0.35572(19) 0.5970(4) 0.0239(12) Uani 1 1 d . . . . .
H01P H 0.522863 0.351817 0.528800 0.029 Uiso 1 1 calc R U . . .
C01Q C 0.0595(8) 0.42741(19) -0.0337(5) 0.0223(11) Uani 1 1 d . . . . .
C01R C 0.5770(8) 0.2833(2) 0.1110(5) 0.0279(12) Uani 1 1 d . . . . .
H01R H 0.631478 0.258199 0.075165 0.034 Uiso 1 1 calc R U . . .
C01S C 0.6487(9) 0.3229(2) 0.7628(5) 0.0306(13) Uani 1 1 d . . . . .
H01S H 0.655030 0.296654 0.807731 0.037 Uiso 1 1 calc R U . . .
C01T C 0.1530(8) 0.41596(19) -0.1209(4) 0.0233(11) Uani 1 1 d . . . . .
H01T H 0.180810 0.439841 -0.168464 0.028 Uiso 1 1 calc R U . . .
C01U C 0.4801(9) 0.2740(2) 0.1995(5) 0.0322(13) Uani 1 1 d . . . . .
H01U H 0.469684 0.242740 0.223533 0.039 Uiso 1 1 calc R U . . .
C01V C 0.5933(11) 0.6400(2) 0.6292(4) 0.0388(17) Uani 1 1 d . . . . .
H01V H 0.605519 0.654723 0.694321 0.047 Uiso 1 1 calc R U . . .
C01W C 0.2061(9) 0.3700(2) -0.1393(5) 0.0301(13) Uani 1 1 d . . . . .
H01W H 0.269373 0.361971 -0.198922 0.036 Uiso 1 1 calc R U . . .
C01X C 1.1023(9) 0.7079(2) 0.4112(5) 0.0311(13) Uani 1 1 d . . . . .
H01X H 1.158660 0.731857 0.452475 0.037 Uiso 1 1 calc R U . . .
C01Y C 0.9257(8) 0.6855(2) 0.2581(5) 0.0257(12) Uani 1 1 d . . . . .
H01Y H 0.862098 0.693984 0.195659 0.031 Uiso 1 1 calc R U . . .
C01Z C 0.5659(10) 0.5919(2) 0.6215(4) 0.0325(14) Uani 1 1 d . . . . .
H01Z H 0.564146 0.573221 0.681603 0.039 Uiso 1 1 calc R U . . .
C020 C 1.0066(8) 0.7195(2) 0.3185(5) 0.0297(13) Uani 1 1 d . . . . .
H020 H 0.998179 0.751364 0.297743 0.036 Uiso 1 1 calc R U . . .
C021 C -0.0129(10) 0.6853(2) -0.1135(6) 0.0415(16) Uani 1 1 d . . . . .
H021 H -0.047390 0.713555 -0.081119 0.050 Uiso 1 1 calc R U . . .
C022 C 0.0857(13) 0.6026(3) -0.2064(5) 0.0474(19) Uani 1 1 d . . . . .
H022 H 0.119191 0.574406 -0.239765 0.057 Uiso 1 1 calc R U . . .
C023 C 0.0108(13) 0.6847(3) -0.2159(7) 0.059(2) Uani 1 1 d . . . . .
H023 H -0.005606 0.712609 -0.254924 0.071 Uiso 1 1 calc R U . . .
C024 C 0.0588(17) 0.6436(4) -0.2630(6) 0.074(3) Uani 1 1 d . . . . .
H024 H 0.073629 0.643160 -0.334738 0.089 Uiso 1 1 calc R U . . .

loop_
_atom_site_aniso_label
_atom_site_aniso_U_11
_atom_site_aniso_U_22
_atom_site_aniso_U_33
_atom_site_aniso_U_23
_atom_site_aniso_U_13
_atom_site_aniso_U_12
Cl01 0.0500(9) 0.0166(6) 0.0557(10) -0.0119(6) -0.0127(8) 0.0104(6)
Cl02 0.0675(12) 0.0163(7) 0.0398(8) -0.0019(6) 0.0002(8) -0.0103(7)
O003 0.0160(17) 0.0114(17) 0.0242(18) -0.0002(14) -0.0029(15) 0.0011(13)
O004 0.0170(17) 0.0162(18) 0.0242(18) 0.0026(14) 0.0029(15) -0.0001(14)
O005 0.0198(19) 0.023(2) 0.031(2) -0.0094(16) -0.0041(16) 0.0016(15)
O006 0.0219(19) 0.0179(19) 0.040(2) -0.0088(17) 0.0046(17) -0.0002(15)
N007 0.029(3) 0.027(3) 0.026(2) -0.006(2) -0.003(2) -0.005(2)
C008 0.016(2) 0.011(2) 0.022(2) -0.0011(19) 0.004(2) -0.0019(18)
N009 0.039(3) 0.032(3) 0.026(3) -0.005(2) 0.007(2) 0.001(2)
C00A 0.021(3) 0.017(3) 0.024(3) 0.002(2) 0.001(2) -0.002(2)
C00B 0.014(2) 0.021(3) 0.020(2) 0.0002(19) 0.0015(19) 0.0007(19)
C00C 0.016(2) 0.013(2) 0.023(2) 0.0020(19) 0.004(2) -0.0003(19)
C00D 0.019(3) 0.025(3) 0.021(2) 0.004(2) 0.001(2) -0.002(2)
C00E 0.019(3) 0.023(3) 0.025(3) -0.002(2) 0.002(2) 0.005(2)
C00F 0.017(2) 0.021(3) 0.018(2) 0.000(2) -0.004(2) -0.001(2)
C00G 0.014(2) 0.018(3) 0.025(3) 0.002(2) -0.007(2) -0.0025(19)
C00H 0.019(3) 0.020(3) 0.022(2) -0.001(2) -0.001(2) 0.002(2)
C00I 0.017(2) 0.012(2) 0.021(2) 0.0019(18) -0.003(2) -0.0002(19)
C00J 0.011(2) 0.021(3) 0.023(2) -0.002(2) 0.003(2) 0.0028(19)
C00K 0.026(3) 0.020(3) 0.024(3) -0.003(2) -0.001(2) 0.000(2)
C00L 0.011(2) 0.022(3) 0.024(3) 0.003(2) 0.002(2) 0.0027(19)
C00M 0.019(2) 0.018(3) 0.024(3) -0.002(2) 0.001(2) 0.001(2)
C00N 0.029(3) 0.017(3) 0.021(3) -0.002(2) 0.003(2) -0.005(2)
C00O 0.009(2) 0.014(2) 0.026(3) -0.001(2) -0.001(2) 0.0035(18)
C00P 0.016(3) 0.022(3) 0.025(3) 0.001(2) 0.008(2) 0.000(2)
C00Q 0.012(2) 0.013(2) 0.025(3) -0.0028(19) -0.002(2) 0.0027(18)
C00R 0.013(2) 0.013(2) 0.025(2) -0.0023(19) -0.002(2) -0.0012(18)
C00S 0.018(3) 0.024(3) 0.018(2) 0.003(2) 0.001(2) 0.004(2)
C00T 0.019(3) 0.024(3) 0.021(2) 0.002(2) -0.001(2) 0.000(2)
C00U 0.032(3) 0.023(3) 0.021(3) -0.001(2) -0.001(2) -0.005(2)
C00V 0.019(3) 0.020(3) 0.023(3) -0.005(2) 0.001(2) -0.001(2)
C00W 0.025(3) 0.015(3) 0.024(3) 0.005(2) 0.001(2) 0.002(2)
C00X 0.028(3) 0.020(3) 0.035(3) 0.007(2) -0.001(2) 0.005(2)
C00Y 0.017(3) 0.019(3) 0.039(3) 0.000(2) -0.002(2) 0.004(2)
C00Z 0.026(3) 0.017(3) 0.038(3) 0.004(2) -0.009(3) 0.004(2)
C010 0.018(3) 0.020(3) 0.025(3) 0.003(2) 0.003(2) 0.003(2)
C011 0.015(2) 0.016(2) 0.026(3) 0.001(2) 0.003(2) 0.0000(19)
C012 0.024(3) 0.034(3) 0.026(3) 0.004(2) 0.003(2) -0.003(2)
C013 0.023(3) 0.020(3) 0.021(2) 0.000(2) -0.001(2) 0.001(2)
C014 0.027(3) 0.022(3) 0.024(3) 0.000(2) 0.002(2) -0.005(2)
C015 0.022(3) 0.022(3) 0.022(3) 0.004(2) -0.005(2) 0.002(2)
C016 0.035(3) 0.023(3) 0.035(3) 0.009(2) 0.008(3) -0.001(2)
C017 0.022(3) 0.027(3) 0.023(3) 0.004(2) 0.005(2) 0.002(2)
C018 0.019(3) 0.019(3) 0.022(2) 0.0023(19) -0.001(2) -0.002(2)
C019 0.019(3) 0.016(3) 0.039(3) -0.004(2) -0.005(2) -0.003(2)
C01A 0.023(3) 0.021(3) 0.031(3) -0.005(2) -0.004(2) 0.005(2)
C01B 0.035(3) 0.015(3) 0.041(3) -0.003(2) 0.004(3) -0.006(2)
C01C 0.016(2) 0.019(3) 0.027(3) 0.001(2) 0.006(2) 0.001(2)
C01D 0.022(3) 0.018(3) 0.022(2) 0.005(2) 0.003(2) 0.002(2)
C01E 0.009(2) 0.019(3) 0.031(3) -0.008(2) -0.004(2) -0.0022(19)
C01F 0.030(3) 0.012(2) 0.041(3) -0.006(2) 0.005(3) -0.002(2)
C01G 0.024(3) 0.015(3) 0.036(3) 0.005(2) -0.004(2) -0.006(2)
C01H 0.037(3) 0.011(2) 0.033(3) -0.003(2) -0.001(3) -0.003(2)
C01I 0.019(3) 0.025(3) 0.024(3) 0.000(2) -0.003(2) 0.005(2)
C01J 0.033(3) 0.012(3) 0.042(3) -0.008(2) -0.011(3) 0.004(2)
C01K 0.018(2) 0.020(3) 0.024(3) -0.002(2) 0.001(2) 0.000(2)
C01L 0.026(3) 0.025(3) 0.029(3) -0.009(2) 0.000(2) -0.003(2)
C01M 0.024(3) 0.018(3) 0.037(3) 0.006(2) -0.001(2) 0.003(2)
C01N 0.026(3) 0.029(3) 0.026(3) -0.004(2) 0.005(2) 0.000(2)
C01O 0.027(3) 0.015(2) 0.027(3) -0.005(2) -0.009(2) 0.001(2)
C01P 0.023(3) 0.023(3) 0.025(3) -0.005(2) 0.001(2) -0.006(2)
C01Q 0.021(3) 0.015(2) 0.031(3) -0.006(2) -0.002(2) -0.002(2)
C01R 0.027(3) 0.021(3) 0.036(3) -0.007(2) -0.001(2) -0.001(2)
C01S 0.034(3) 0.021(3) 0.037(3) 0.011(2) 0.006(3) -0.005(2)
C01T 0.021(3) 0.018(3) 0.031(3) -0.003(2) -0.002(2) 0.001(2)
C01U 0.038(3) 0.013(3) 0.045(3) 0.006(2) 0.000(3) 0.001(2)
C01V 0.077(5) 0.020(3) 0.020(3) -0.006(2) -0.001(3) -0.009(3)
C01W 0.037(3) 0.024(3) 0.029(3) -0.011(2) -0.002(3) 0.010(2)
C01X 0.031(3) 0.023(3) 0.039(3) -0.011(2) 0.005(3) 0.000(2)
C01Y 0.020(3) 0.022(3) 0.035(3) 0.008(2) 0.003(2) 0.006(2)
C01Z 0.058(4) 0.019(3) 0.021(3) -0.002(2) 0.006(3) -0.004(3)
C020 0.028(3) 0.019(3) 0.043(3) 0.000(2) 0.006(3) 0.003(2)
C021 0.042(4) 0.024(3) 0.058(4) 0.008(3) 0.001(3) 0.008(3)
C022 0.076(6) 0.041(4) 0.026(3) 0.010(3) 0.008(3) 0.017(4)
C023 0.073(6) 0.044(5) 0.061(5) 0.032(4) 0.010(4) 0.014(4)
C024 0.119(9) 0.069(6) 0.037(4) 0.030(4) 0.016(5) 0.034(6)

loop_
_atom_type_symbol
_atom_type_description
_atom_type_scat_dispersion_real
_atom_type_scat_dispersion_imag
_atom_type_scat_source
C C 0.0033 0.0016 'International Tables Vol C Tables 4.2.6.8 and 6.1.1.4'
H H 0.0000 0.0000 'International Tables Vol C Tables 4.2.6.8 and 6.1.1.4'
Cl Cl 0.1484 0.1585 'International Tables Vol C Tables 4.2.6.8 and 6.1.1.4'
N N 0.0061 0.0033 'International Tables Vol C Tables 4.2.6.8 and 6.1.1.4'
O O 0.0106 0.0060 'International Tables Vol C Tables 4.2.6.8 and 6.1.1.4'

loop_
_geom_angle_atom_site_label_1
_geom_angle_atom_site_label_2
_geom_angle_atom_site_label_3
_geom_angle
_geom_angle_site_symmetry_1
_geom_angle_site_symmetry_3
_geom_angle_publ_flag
C008 O003 C00Y 116.3(4) . . ?
C00O O004 C01C 115.8(4) . . ?
O003 C008 C00N 107.2(4) . . ?
O003 C008 C00I 113.5(4) . . ?
C00N C008 C00I 109.5(4) . . ?
O003 C008 C00R 104.6(4) . . ?
C00N C008 C00R 111.3(4) . . ?
C00I C008 C00R 110.6(4) . . ?
N007 C00A C00O 176.0(6) . . ?
C00K C00B C00I 120.2(5) . . ?
C00K C00B H00B 119.9 . . ?
C00I C00B H00B 119.9 . . ?
C013 C00C C00E 119.4(5) . . ?
C013 C00C C00O 122.0(5) . . ?
C00E C00C C00O 118.2(4) . . ?
C01K C00D C01D 120.6(5) . . ?
C01K C00D H00D 119.7 . . ?
C01D C00D H00D 119.7 . . ?
C01L C00E C00C 120.2(5) . . ?
C01L C00E H00E 119.9 . . ?
C00C C00E H00E 119.9 . . ?
C00U C00F C00T 122.0(5) . . ?
C00U C00F C018 119.0(5) . . ?
C00T C00F C018 119.0(5) . . ?
C00T C00G C01I 119.9(5) . . ?
C00T C00G C00Y 121.3(5) . . ?
C01I C00G C00Y 118.8(5) . . ?
C01Z C00H C00V 119.5(5) . . ?
C01Z C00H C00J 122.1(5) . . ?
C00V C00H C00J 118.3(5) . . ?
C00W C00I C00B 119.3(5) . . ?
C00W C00I C008 122.3(5) . . ?
C00B C00I C008 118.1(4) . . ?
O005 C00J C00H 120.2(5) . . ?
O005 C00J C00M 121.2(5) . . ?
C00H C00J C00M 118.6(4) . . ?
C019 C00K C00B 120.0(5) . . ?
C019 C00K H00K 120.0 . . ?
C00B C00K H00K 120.0 . . ?
C00S C00L C01K 119.3(5) . . ?
C00S C00L C01C 120.7(5) . . ?
C01K C00L C01C 120.0(5) . . ?
C00J C00M C00Q 111.4(4) . . ?
C00J C00M H00A 109.4 . . ?
C00Q C00M H00A 109.4 . . ?
C00J C00M H00C 109.4 . . ?
C00Q C00M H00C 109.4 . . ?
H00A C00M H00C 108.0 . . ?
N009 C00N C008 177.1(6) . . ?
O004 C00O C00A 106.6(4) . . ?
O004 C00O C00C 113.2(4) . . ?
C00A C00O C00C 109.7(4) . . ?
O004 C00O C00Q 105.6(4) . . ?
C00A C00O C00Q 110.9(4) . . ?
C00C C00O C00Q 110.8(4) . . ?
C01N C00P C01D 119.1(5) . . ?
C01N C00P C00S 122.4(5) . . ?
C01D C00P C00S 118.4(5) . . ?
C011 C00Q C00M 112.8(4) . . ?
C011 C00Q C00O 111.0(4) . . ?
C00M C00Q C00O 111.6(4) . . ?
C011 C00Q H00Q 107.0 . . ?
C00M C00Q H00Q 107.0 . . ?
C00O C00Q H00Q 107.0 . . ?
C015 C00R C01O 112.1(4) . . ?
C015 C00R C008 112.1(4) . . ?
C01O C00R C008 111.3(4) . . ?
C015 C00R H00R 107.0 . . ?
C01O C00R H00R 107.0 . . ?
C008 C00R H00R 107.0 . . ?
C00L C00S C00P 121.7(5) . . ?
C00L C00S H00S 119.2 . . ?
C00P C00S H00S 119.2 . . ?
C00G C00T C00F 121.4(5) . . ?
C00G C00T H00T 119.3 . . ?
C00F C00T H00T 119.3 . . ?
C01R C00U C00F 121.0(6) . . ?
C01R C00U H00U 119.5 . . ?
C00F C00U H00U 119.5 . . ?
C010 C00V C00H 120.8(5) . . ?
C010 C00V H00V 119.6 . . ?
C00H C00V H00V 119.6 . . ?
C00I C00W C01G 120.4(5) . . ?
C00I C00W H00W 119.8 . . ?
C01G C00W H00W 119.8 . . ?
C021 C00X C015 120.7(6) . . ?
C021 C00X H00X 119.7 . . ?
C015 C00X H00X 119.7 . . ?
O003 C00Y C00G 107.9(4) . . ?
O003 C00Y H00F 110.1 . . ?
C00G C00Y H00F 110.1 . . ?
O003 C00Y H00G 110.1 . . ?
C00G C00Y H00G 110.1 . . ?
H00F C00Y H00G 108.4 . . ?
C01J C00Z C01A 118.6(6) . . ?
C01J C00Z H00Z 120.7 . . ?
C01A C00Z H00Z 120.7 . . ?
C01H C010 C00V 117.9(5) . . ?
C01H C010 H010 121.0 . . ?
C00V C010 H010 121.0 . . ?
C01P C011 C014 118.6(5) . . ?
C01P C011 C00Q 119.8(5) . . ?
C014 C011 C00Q 121.6(5) . . ?
C01S C012 C014 120.5(5) . . ?
C01S C012 H012 119.7 . . ?
C014 C012 H012 119.7 . . ?
C00C C013 C01M 120.9(5) . . ?
C00C C013 H013 119.6 . . ?
C01M C013 H013 119.6 . . ?
C012 C014 C011 120.5(5) . . ?
C012 C014 H014 119.7 . . ?
C011 C014 H014 119.7 . . ?
C022 C015 C00X 118.3(6) . . ?
C022 C015 C00R 122.7(5) . . ?
C00X C015 C00R 119.0(5) . . ?
C01U C016 C018 121.1(6) . . ?
C01U C016 H016 119.5 . . ?
C018 C016 H016 119.5 . . ?
C01I C017 C018 121.2(5) . . ?
C01I C017 H017 119.4 . . ?
C018 C017 H017 119.4 . . ?
C017 C018 C016 122.8(5) . . ?
C017 C018 C00F 118.6(5) . . ?
C016 C018 C00F 118.7(5) . . ?
C01G C019 C00K 119.9(5) . . ?
C01G C019 H019 120.0 . . ?
C00K C019 H019 120.0 . . ?
C00Z C01A C01Q 120.1(6) . . ?
C00Z C01A H01A 120.0 . . ?
C01Q C01A H01A 120.0 . . ?
C01P C01B C01S 120.5(5) . . ?
C01P C01B H01B 119.8 . . ?
C01S C01B H01B 119.8 . . ?
O004 C01C C00L 107.7(4) . . ?
O004 C01C H01C 110.2 . . ?
C00L C01C H01C 110.2 . . ?
O004 C01C H01D 110.2 . . ?
C00L C01C H01D 110.2 . . ?
H01C C01C H01D 108.5 . . ?
C00P C01D C00D 119.3(5) . . ?
C00P C01D C01Y 118.5(5) . . ?
C00D C01D C01Y 122.2(5) . . ?
O006 C01E C01Q 119.6(5) . . ?
O006 C01E C01O 119.8(5) . . ?
C01Q C01E C01O 120.5(5) . . ?
C01L C01F C01M 120.1(5) . . ?
C01L C01F H01F 120.0 . . ?
C01M C01F H01F 120.0 . . ?
C019 C01G C00W 120.1(5) . . ?
C019 C01G H01G 119.9 . . ?
C00W C01G H01G 119.9 . . ?
C01V C01H C010 122.7(5) . . ?
C01V C01H Cl02 119.5(5) . . ?
C010 C01H Cl02 117.8(4) . . ?
C017 C01I C00G 120.0(5) . . ?
C017 C01I H01I 120.0 . . ?
C00G C01I H01I 120.0 . . ?
C00Z C01J C01W 123.2(5) . . ?
C00Z C01J Cl01 118.9(5) . . ?
C01W C01J Cl01 117.9(5) . . ?
C00D C01K C00L 120.7(5) . . ?
C00D C01K H01K 119.7 . . ?
C00L C01K H01K 119.7 . . ?
C01F C01L C00E 119.7(5) . . ?
C01F C01L H01L 120.2 . . ?
C00E C01L H01L 120.2 . . ?
C013 C01M C01F 119.7(5) . . ?
C013 C01M H01M 120.1 . . ?
C01F C01M H01M 120.1 . . ?
C01X C01N C00P 121.2(5) . . ?
C01X C01N H01N 119.4 . . ?
C00P C01N H01N 119.4 . . ?
C01E C01O C00R 111.5(4) . . ?
C01E C01O H01E 109.3 . . ?
C00R C01O H01E 109.3 . . ?
C01E C01O H01H 109.3 . . ?
C00R C01O H01H 109.3 . . ?
H01E C01O H01H 108.0 . . ?
C01B C01P C011 120.7(5) . . ?
C01B C01P H01P 119.7 . . ?
C011 C01P H01P 119.7 . . ?
C01T C01Q C01A 119.4(5) . . ?
C01T C01Q C01E 123.1(5) . . ?
C01A C01Q C01E 117.4(5) . . ?
C00U C01R C01U 120.1(6) . . ?
C00U C01R H01R 119.9 . . ?
C01U C01R H01R 119.9 . . ?
C012 C01S C01B 119.2(5) . . ?
C012 C01S H01S 120.4 . . ?
C01B C01S H01S 120.4 . . ?
C01W C01T C01Q 120.8(6) . . ?
C01W C01T H01T 119.6 . . ?
C01Q C01T H01T 119.6 . . ?
C016 C01U C01R 120.1(6) . . ?
C016 C01U H01U 119.9 . . ?
C01R C01U H01U 119.9 . . ?
C01H C01V C01Z 119.1(5) . . ?
C01H C01V H01V 120.5 . . ?
C01Z C01V H01V 120.5 . . ?
C01J C01W C01T 117.9(6) . . ?
C01J C01W H01W 121.1 . . ?
C01T C01W H01W 121.1 . . ?
C01N C01X C020 119.6(5) . . ?
C01N C01X H01X 120.2 . . ?
C020 C01X H01X 120.2 . . ?
C020 C01Y C01D 120.6(5) . . ?
C020 C01Y H01Y 119.7 . . ?
C01D C01Y H01Y 119.7 . . ?
C00H C01Z C01V 119.9(5) . . ?
C00H C01Z H01Z 120.0 . . ?
C01V C01Z H01Z 120.0 . . ?
C01Y C020 C01X 120.9(5) . . ?
C01Y C020 H020 119.5 . . ?
C01X C020 H020 119.5 . . ?
C023 C021 C00X 120.3(7) . . ?
C023 C021 H021 119.9 . . ?
C00X C021 H021 119.9 . . ?
C015 C022 C024 120.3(7) . . ?
C015 C022 H022 119.8 . . ?
C024 C022 H022 119.8 . . ?
C021 C023 C024 119.8(7) . . ?
C021 C023 H023 120.1 . . ?
C024 C023 H023 120.1 . . ?
C023 C024 C022 120.6(7) . . ?
C023 C024 H024 119.7 . . ?
C022 C024 H024 119.7 . . ?

loop_
_geom_bond_atom_site_label_1
_geom_bond_atom_site_label_2
_geom_bond_distance
_geom_bond_site_symmetry_2
_geom_bond_publ_flag
Cl01 C01J 1.749(6) . ?
Cl02 C01H 1.746(6) . ?
O003 C008 1.421(6) . ?
O003 C00Y 1.435(6) . ?
O004 C00O 1.425(6) . ?
O004 C01C 1.443(6) . ?
O005 C00J 1.205(6) . ?
O006 C01E 1.221(7) . ?
N007 C00A 1.146(7) . ?
C008 C00N 1.502(8) . ?
C008 C00I 1.525(6) . ?
C008 C00R 1.544(7) . ?
N009 C00N 1.141(8) . ?
C00A C00O 1.504(7) . ?
C00B C00K 1.386(7) . ?
C00B C00I 1.394(7) . ?
C00B H00B 0.9500 . ?
C00C C013 1.380(7) . ?
C00C C00E 1.396(7) . ?
C00C C00O 1.523(7) . ?
C00D C01K 1.365(8) . ?
C00D C01D 1.420(8) . ?
C00D H00D 0.9500 . ?
C00E C01L 1.392(8) . ?
C00E H00E 0.9500 . ?
C00F C00U 1.411(8) . ?
C00F C00T 1.415(8) . ?
C00F C018 1.421(8) . ?
C00G C00T 1.362(8) . ?
C00G C01I 1.415(8) . ?
C00G C00Y 1.504(7) . ?
C00H C01Z 1.387(8) . ?
C00H C00V 1.392(8) . ?
C00H C00J 1.501(7) . ?
C00I C00W 1.381(8) . ?
C00J C00M 1.522(7) . ?
C00K C019 1.384(8) . ?
C00K H00K 0.9500 . ?
C00L C00S 1.369(8) . ?
C00L C01K 1.423(7) . ?
C00L C01C 1.498(7) . ?
C00M C00Q 1.535(7) . ?
C00M H00A 0.9900 . ?
C00M H00C 0.9900 . ?
C00O C00Q 1.544(7) . ?
C00P C01N 1.411(8) . ?
C00P C01D 1.418(7) . ?
C00P C00S 1.419(7) . ?
C00Q C011 1.526(7) . ?
C00Q H00Q 1.0000 . ?
C00R C015 1.520(7) . ?
C00R C01O 1.539(7) . ?
C00R H00R 1.0000 . ?
C00S H00S 0.9500 . ?
C00T H00T 0.9500 . ?
C00U C01R 1.369(8) . ?
C00U H00U 0.9500 . ?
C00V C010 1.384(8) . ?
C00V H00V 0.9500 . ?
C00W C01G 1.389(8) . ?
C00W H00W 0.9500 . ?
C00X C021 1.389(8) . ?
C00X C015 1.400(8) . ?
C00X H00X 0.9500 . ?
C00Y H00F 0.9900 . ?
C00Y H00G 0.9900 . ?
C00Z C01J 1.371(9) . ?
C00Z C01A 1.386(8) . ?
C00Z H00Z 0.9500 . ?
C010 C01H 1.382(8) . ?
C010 H010 0.9500 . ?
C011 C01P 1.390(7) . ?
C011 C014 1.393(8) . ?
C012 C01S 1.380(9) . ?
C012 C014 1.385(8) . ?
C012 H012 0.9500 . ?
C013 C01M 1.382(8) . ?
C013 H013 0.9500 . ?
C014 H014 0.9500 . ?
C015 C022 1.375(9) . ?
C016 C01U 1.374(9) . ?
C016 C018 1.409(8) . ?
C016 H016 0.9500 . ?
C017 C01I 1.377(8) . ?
C017 C018 1.409(8) . ?
C017 H017 0.9500 . ?
C019 C01G 1.379(9) . ?
C019 H019 0.9500 . ?
C01A C01Q 1.402(8) . ?
C01A H01A 0.9500 . ?
C01B C01P 1.381(8) . ?
C01B C01S 1.389(9) . ?
C01B H01B 0.9500 . ?
C01C H01C 0.9900 . ?
C01C H01D 0.9900 . ?
C01D C01Y 1.425(7) . ?
C01E C01Q 1.497(7) . ?
C01E C01O 1.514(8) . ?
C01F C01L 1.387(8) . ?
C01F C01M 1.392(8) . ?
C01F H01F 0.9500 . ?
C01G H01G 0.9500 . ?
C01H C01V 1.362(8) . ?
C01I H01I 0.9500 . ?
C01J C01W 1.377(9) . ?
C01K H01K 0.9500 . ?
C01L H01L 0.9500 . ?
C01M H01M 0.9500 . ?
C01N C01X 1.370(9) . ?
C01N H01N 0.9500 . ?
C01O H01E 0.9900 . ?
C01O H01H 0.9900 . ?
C01P H01P 0.9500 . ?
C01Q C01T 1.391(9) . ?
C01R C01U 1.405(9) . ?
C01R H01R 0.9500 . ?
C01S H01S 0.9500 . ?
C01T C01W 1.390(8) . ?
C01T H01T 0.9500 . ?
C01U H01U 0.9500 . ?
C01V C01Z 1.390(8) . ?
C01V H01V 0.9500 . ?
C01W H01W 0.9500 . ?
C01X C020 1.406(9) . ?
C01X H01X 0.9500 . ?
C01Y C020 1.364(9) . ?
C01Y H01Y 0.9500 . ?
C01Z H01Z 0.9500 . ?
C020 H020 0.9500 . ?
C021 C023 1.358(12) . ?
C021 H021 0.9500 . ?
C022 C024 1.392(10) . ?
C022 H022 0.9500 . ?
C023 C024 1.375(13) . ?
C023 H023 0.9500 . ?
C024 H024 0.9500 . ?
